data_2003428
loop_
_publ_author_name
'Fratini, A. V.'
'Chabinyc, M. L.'
'Perko, T. J.'
'Adams, W. W.'

_publ_section_title
;
 <i>Syn</i> and <i>Anti</i> Isomers of [2.2]Paracyclonaphthane
;
_journal_issue 5
_journal_name_full 'Acta Crystallographica Section C'
_journal_page_first 904
_journal_page_last 908
_journal_paper_doi 10.1107/S0108270194009959
_journal_volume 51
_journal_year 1995
_chemical_compound_source 'Prof. Harry Wasserman of Yale University'
_chemical_formula_sum 'C24 H20'
_chemical_formula_weight 308.43
_chemical_name_systematic ' ?'
_space_group_IT_number 14
_symmetry_cell_setting monoclinic
_symmetry_space_group_name_Hall '-P 2ybc'
_symmetry_space_group_name_H-M 'P 1 21/c 1'
_atom_type_scat_source International_Tables_for_Xray_Crystallography
_cell_angle_alpha 90.00
_cell_angle_beta 91.65(3)
_cell_angle_gamma 90.00
_cell_formula_units_Z 4
_cell_length_a 14.589(3)
_cell_length_b 13.384(3)
_cell_length_c 8.158(3)
_cell_measurement_reflns_used 25
_cell_measurement_temperature 294
_cell_measurement_theta_max 18
_cell_measurement_theta_min 9
_cell_volume 1592.3(8)
_computing_cell_refinement 'CAD4 software'
_computing_data_collection 'CAD4 software (Enraf-Nonius, 1988)'
_computing_data_reduction 'PROCESS MolEN (Fair, 1990)'
_computing_molecular_graphics 'ORTEPII (Johnson, 1976)'
_computing_publication_material 'BTABLE PTABLE CIF IN MolEN'
_computing_structure_refinement 'LSFM MolEN'
_computing_structure_solution 'direct methods in SHELXS86 (Sheldrick, 1985)'
_diffrn_measurement_device Enraf_Nonius_CAD4
_diffrn_measurement_method \w/2\q
_diffrn_radiation_type Mo-K\a
_diffrn_radiation_wavelength 0.71073
_diffrn_reflns_av_R_equivalents 0.041
_diffrn_reflns_limit_h_max 20
_diffrn_reflns_limit_h_min -20
_diffrn_reflns_limit_k_max 18
_diffrn_reflns_limit_k_min 0
_diffrn_reflns_limit_l_max 11
_diffrn_reflns_limit_l_min 0
_diffrn_reflns_number 4924
_diffrn_reflns_theta_max 29.97
_diffrn_standards_decay_% -1.80
_diffrn_standards_interval_time 120
_diffrn_standards_number 3
_exptl_absorpt_coefficient_mu 0.067
_exptl_absorpt_correction_T_max 0.9916
_exptl_absorpt_correction_T_min 0.9793
_exptl_absorpt_correction_type numerical
_exptl_crystal_colour transparent
_exptl_crystal_density_diffrn 1.29
_exptl_crystal_description parallelpiped
_exptl_crystal_F_000 656
_exptl_crystal_size_max 0.60
_exptl_crystal_size_mid 0.30
_exptl_crystal_size_min 0.10
_refine_diff_density_max 0.180
_refine_diff_density_min -0.085
_refine_ls_abs_structure_details
;
?
;
_refine_ls_extinction_coef 0.30E-6
_refine_ls_extinction_method isotropic_(Zachariasen,_1963)
_refine_ls_goodness_of_fit_obs 1.347
_refine_ls_hydrogen_treatment refined_isotropically
_refine_ls_number_parameters 298
_refine_ls_number_reflns 2009
_refine_ls_R_factor_obs 0.047
_refine_ls_shift/esd_max 0.008
_refine_ls_structure_factor_coef F
_refine_ls_weighting_details 'w = 4Fo^2^/[\s^2^(Fo^2^) + 0.0016 Fo^4^]'
_refine_ls_weighting_scheme calc
_refine_ls_wR_factor_obs 0.058
_reflns_number_observed 2009
_reflns_number_total 4623
_reflns_observed_criterion >3.0\s(I)
_cod_data_source_file cr1130.cif
_cod_data_source_block 1
_cod_depositor_comments
;
The following automatic conversions were performed:

'_refine_ls_weighting_scheme' value '4Fo^2^/[\s^2^(Fo^2^) + 0.0016
Fo^4^]' was changed to 'calc'. New tag '_refine_ls_weighting_details'
was created. The value of the new tag was set to 'w =
4Fo^2^/[\s^2^(Fo^2^) + 0.0016 Fo^4^]'.

Automatic conversion script
Id: cif_fix_values 3143 2015-03-26 13:38:13Z robertas 
;
_cod_original_cell_volume 1592.0(10)
_cod_original_sg_symbol_H-M 'P 21/c'
_cod_database_code 2003428

loop_
_symmetry_equiv_pos_as_xyz
+x,+y,+z
-x,-y,-z
-x,1/2+y,1/2-z
x,1/2-y,1/2+z

loop_
_atom_site_aniso_label
_atom_site_aniso_U_11
_atom_site_aniso_U_12
_atom_site_aniso_U_13
_atom_site_aniso_U_22
_atom_site_aniso_U_23
_atom_site_aniso_U_33
C1A 0.048(1) -0.004(1) -0.0002(9) 0.040(1) -0.0030(9) 0.0287(9)
C2A 0.043(1) -0.000(1) -0.010(1) 0.044(1) -0.006(1) 0.041(1)
C3A 0.036(1) -0.010(1) -0.001(1) 0.046(1) -0.011(1) 0.048(1)
C4A 0.041(1) -0.011(1) 0.0011(9) 0.031(1) -0.006(1) 0.042(1)
C5A 0.053(1) -0.000(1) 0.000(1) 0.038(1) 0.002(1) 0.046(1)
C6A 0.052(1) 0.012(1) -0.002(1) 0.049(1) -0.002(1) 0.060(1)
C7A 0.040(1) 0.005(1) 0.006(1) 0.058(1) -0.007(1) 0.065(1)
C8A 0.047(1) -0.004(1) 0.009(1) 0.045(1) -0.003(1) 0.048(1)
C9A 0.040(1) -0.003(1) 0.0017(9) 0.035(1) -0.0041(9) 0.036(1)
C10A 0.041(1) -0.007(1) -0.0006(9) 0.030(1) -0.0072(9) 0.038(1)
C11A 0.051(1) -0.010(1) 0.011(1) 0.041(1) 0.005(1) 0.057(1)
C12A 0.056(1) -0.001(1) 0.003(1) 0.050(1) 0.009(1) 0.042(1)
C1B 0.044(1) 0.007(1) 0.0077(9) 0.053(1) -0.004(1) 0.0299(9)
C2B 0.046(1) -0.003(1) 0.010(1) 0.050(1) -0.018(1) 0.046(1)
C3B 0.053(1) 0.006(1) 0.019(1) 0.033(1) -0.003(1) 0.054(1)
C4B 0.038(1) 0.015(1) 0.0091(9) 0.042(1) 0.006(1) 0.042(1)
C5B 0.036(1) 0.002(1) 0.007(1) 0.065(2) -0.012(1) 0.053(1)
C6B 0.045(1) -0.012(1) 0.018(1) 0.060(2) -0.022(1) 0.084(2)
C7B 0.059(1) -0.007(1) 0.033(1) 0.046(1) 0.003(1) 0.094(2)
C8B 0.058(1) 0.009(1) 0.021(1) 0.052(1) 0.012(1) 0.056(1)
C9B 0.038(1) 0.006(1) 0.0100(9) 0.041(1) 0.0008(9) 0.034(1)
C10B 0.031(1) 0.0049(9) 0.0082(9) 0.040(1) -0.005(1) 0.040(1)
C11B 0.052(1) 0.019(1) 0.003(1) 0.070(2) 0.017(1) 0.051(1)
C12B 0.057(1) 0.010(1) -0.004(1) 0.083(2) 0.008(1) 0.036(1)

loop_
_atom_site_label
_atom_site_fract_x
_atom_site_fract_y
_atom_site_fract_z
_atom_site_U_iso_or_equiv
_atom_site_thermal_displace_type
C1A -0.0068(2) 0.0014(2) 0.2423(3) 0.0389(6) Uani
C2A 0.0839(2) 0.0166(2) 0.2159(3) 0.0429(7) Uani
C3A 0.1126(1) 0.0835(2) 0.0948(3) 0.0436(7) Uani
C4A 0.0514(1) 0.1359(2) -0.0010(3) 0.0381(6) Uani
C5A -0.1077(2) 0.2037(2) -0.0227(3) 0.0455(7) Uani
C6A -0.1970(2) 0.2030(2) 0.0231(3) 0.0538(8) Uani
C7A -0.2254(2) 0.1359(2) 0.1420(3) 0.0544(8) Uani
C8A -0.1645(2) 0.0714(2) 0.2132(3) 0.0467(7) Uani
C9A -0.0707(1) 0.0714(2) 0.1731(2) 0.0370(6) Uani
C10A -0.0419(1) 0.1395(2) 0.0507(3) 0.0366(6) Uani
C11A 0.0761(2) 0.1690(2) -0.1704(3) 0.0492(8) Uani
C12A -0.0372(2) -0.0977(2) 0.3091(3) 0.0492(7) Uani
C1B 0.4907(2) 0.5119(2) 0.2421(3) 0.0423(7) Uani
C2B 0.5009(2) 0.6084(2) 0.1940(3) 0.0469(7) Uani
C3B 0.4523(2) 0.6464(2) 0.0564(3) 0.0463(7) Uani
C4B 0.3939(1) 0.5879(2) -0.0363(3) 0.0403(6) Uani
C5B 0.2958(2) 0.4365(2) -0.0376(3) 0.0511(8) Uani
C6B 0.2715(2) 0.3473(2) 0.0267(4) 0.0627(9) Uani
C7B 0.3176(2) 0.3108(2) 0.1655(4) 0.0661(9) Uani
C8B 0.3876(2) 0.3639(2) 0.2378(3) 0.0547(8) Uani
C9B 0.4144(1) 0.4578(2) 0.1752(2) 0.0373(6) Uani
C10B 0.3662(1) 0.4955(2) 0.0343(3) 0.0370(6) Uani
C11B 0.3759(2) 0.6112(2) -0.2153(3) 0.0577(8) Uani
C12B 0.5696(2) 0.4591(2) 0.3316(3) 0.0588(9) Uani
H2A 0.131(1) -0.029(2) 0.264(3) 0.054(7) Uiso
H3A 0.177(1) 0.083(2) 0.063(2) 0.043(6) Uiso
H5A -0.090(2) 0.249(2) -0.104(3) 0.065(8) Uiso
H6A -0.238(2) 0.249(2) -0.029(3) 0.061(7) Uiso
H7A -0.288(2) 0.136(2) 0.172(3) 0.075(8) Uiso
H8A -0.181(2) 0.026(2) 0.296(3) 0.062(8) Uiso
H2B 0.550(1) 0.646(2) 0.245(3) 0.057(7) Uiso
H3B 0.472(2) 0.712(2) 0.011(3) 0.067(8) Uiso
H5B 0.264(2) 0.462(2) -0.139(3) 0.061(7) Uiso
H6B 0.221(2) 0.310(2) -0.028(3) 0.082(9) Uiso
H7B 0.295(2) 0.249(2) 0.215(4) 0.09(1) Uiso
H8B 0.421(2) 0.340(2) 0.337(3) 0.077(8) Uiso
H111A 0.143(1) 0.169(2) -0.178(3) 0.054(7) Uiso
H112A 0.055(1) 0.237(2) -0.195(3) 0.064(8) Uiso
H121A 0.015(1) -0.129(2) 0.362(3) 0.053(7) Uiso
H122A -0.082(2) -0.090(2) 0.393(3) 0.072(8) Uiso
H111B 0.308(2) 0.604(2) -0.251(3) 0.089(9) Uiso
H112B 0.395(2) 0.683(2) -0.234(3) 0.09(1) Uiso
H121B 0.552(2) 0.417(2) 0.422(3) 0.075(8) Uiso
H122B 0.612(2) 0.515(2) 0.382(3) 0.060(7) Uiso

loop_
_geom_angle_atom_site_label_1
_geom_angle_atom_site_label_2
_geom_angle_atom_site_label_3
_geom_angle_site_symmetry_1
_geom_angle_site_symmetry_3
_geom_angle
_geom_angle_publ_flag
C2A C1A C9A ? ? 117.8(2) yes
C2A C1A C12A ? ? 119.1(2) yes
C9A C1A C12A ? ? 121.7(2) yes
C1A C2A C3A ? ? 121.1(2) yes
C1A C2A H2A ? ? 120.0(10) no
C3A C2A H2A ? ? 117.0(10) no
C2A C3A C4A ? ? 121.7(2) yes
C2A C3A H3A ? ? 118.0(10) no
C4A C3A H3A ? ? 118.0(10) no
C3A C4A C10A ? ? 117.4(2) yes
C3A C4A C11A ? ? 120.4(2) yes
C10A C4A C11A ? ? 120.9(2) yes
C6A C5A C10A ? ? 121.5(2) yes
C6A C5A H5A ? ? 118.0(10) no
C10A C5A H5A ? ? 120.0(10) no
C5A C6A C7A ? ? 120.0(2) yes
C5A C6A H6A ? ? 117.0(10) no
C7A C6A H6A ? ? 122.0(10) no
C6A C7A C8A ? ? 120.2(2) yes
C6A C7A H7A ? ? 119.0(10) no
C8A C7A H7A ? ? 120.0(10) no
C7A C8A C9A ? ? 121.8(2) yes
C7A C8A H8A ? ? 122.0(10) no
C9A C8A H8A ? ? 115.0(10) no
C1A C9A C8A ? ? 122.2(2) yes
C1A C9A C10A ? ? 119.7(2) yes
C8A C9A C10A ? ? 117.9(2) yes
C4A C10A C5A ? ? 122.3(2) yes
C4A C10A C9A ? ? 119.0(2) yes
C5A C10A C9A ? ? 118.5(2) yes
C4A C11A C12A ? 2_555 113.0(2) yes
C4A C11A H111A ? ? 109.0(10) no
C4A C11A H112A ? ? 112.0(10) no
C12A C11A H111A 2_555 ? 106.0(10) no
C12A C11A H112A 2_555 ? 108.0(10) no
H111A C11A H112A ? ? 107.0(10) no
C1A C12A C11A ? 2_555 112.2(2) yes
C1A C12A H121A ? ? 107.0(10) no
C1A C12A H122A ? ? 112.0(10) no
C11A C12A H121A 2_555 ? 108.0(10) no
C11A C12A H122A 2_555 ? 109.0(10) no
H121A C12A H122A ? ? 105.0(10) no
C2B C1B C9B ? ? 117.6(2) yes
C2B C1B C12B ? ? 119.6(2) yes
C9B C1B C12B ? ? 121.4(2) yes
C1B C2B C3B ? ? 121.2(2) yes
C1B C2B H2B ? ? 117.0(10) no
C3B C2B H2B ? ? 120.0(10) no
C2B C3B C4B ? ? 121.7(2) yes
C2B C3B H3B ? ? 117.0(10) no
C4B C3B H3B ? ? 118.0(10) no
C3B C4B C10B ? ? 116.9(2) yes
C3B C4B C11B ? ? 120.3(2) yes
C10B C4B C11B ? ? 121.7(2) yes
C6B C5B C10B ? ? 121.9(2) yes
C6B C5B H5B ? ? 120.0(10) no
C10B C5B H5B ? ? 117.0(10) no
C5B C6B C7B ? ? 119.9(2) yes
C5B C6B H6B ? ? 118.0(10) no
C7B C6B H6B ? ? 121.0(10) no
C6B C7B C8B ? ? 120.6(2) yes
C6B C7B H7B ? ? 118.0(10) no
C8B C7B H7B ? ? 121.0(10) no
C7B C8B C9B ? ? 121.1(2) yes
C7B C8B H8B ? ? 122.0(10) no
C9B C8B H8B ? ? 116.0(10) no
C1B C9B C8B ? ? 122.2(2) yes
C1B C9B C10B ? ? 119.5(2) yes
C8B C9B C10B ? ? 118.2(2) yes
C4B C10B C5B ? ? 121.9(2) yes
C4B C10B C9B ? ? 119.7(2) yes
C5B C10B C9B ? ? 118.3(2) yes
C4B C11B C12B ? 2_665 112.6(2) yes
C4B C11B H111B ? ? 113.0(10) no
C4B C11B H112B ? ? 107.0(10) no
C12B C11B H111B 2_665 ? 105.0(10) no
C12B C11B H112B 2_665 ? 109.0(10) no
H111B C11B H112B ? ? 108(2) no
C1B C12B C11B ? 2_665 112.3(2) yes
C1B C12B H121B ? ? 115.0(10) no
C1B C12B H122B ? ? 106.0(10) no
C11B C12B H121B 2_665 ? 105.0(10) no
C11B C12B H122B 2_665 ? 111.0(10) no
H121B C12B H122B ? ? 106.0(10) no

loop_
_geom_bond_atom_site_label_1
_geom_bond_atom_site_label_2
_geom_bond_site_symmetry_2
_geom_bond_distance
_geom_bond_publ_flag
C1A C2A ? 1.363(3) yes
C1A C9A ? 1.427(3) yes
C1A C12A ? 1.505(3) yes
C2A C3A ? 1.407(3) yes
C2A H2A ? 0.99(2) no
C3A C4A ? 1.364(3) yes
C3A H3A ? 0.99(2) no
C4A C10A ? 1.437(3) yes
C4A C11A ? 1.505(3) yes
C5A C6A ? 1.365(4) yes
C5A C10A ? 1.409(3) yes
C5A H5A ? 0.95(2) no
C6A C7A ? 1.394(4) yes
C6A H6A ? 0.95(2) no
C7A C8A ? 1.358(3) yes
C7A H7A ? 0.95(3) no
C8A C9A ? 1.415(3) yes
C8A H8A ? 0.94(2) no
C9A C10A ? 1.425(3) yes
C11A C12A 2_555 1.574(3) yes
C11A H111A ? 0.99(2) no
C11A H112A ? 0.98(2) no
C12A H121A ? 0.97(2) no
C12A H122A ? 0.97(2) no
C1B C2B ? 1.359(3) yes
C1B C9B ? 1.424(3) yes
C1B C12B ? 1.519(3) yes
C2B C3B ? 1.406(3) yes
C2B H2B ? 0.97(2) no
C3B C4B ? 1.369(3) yes
C3B H3B ? 1.00(2) no
C4B C10B ? 1.427(3) yes
C4B C11B ? 1.509(3) yes
C5B C6B ? 1.355(4) yes
C5B C10B ? 1.410(3) yes
C5B H5B ? 1.00(2) no
C6B C7B ? 1.389(4) yes
C6B H6B ? 0.99(3) no
C7B C8B ? 1.364(4) yes
C7B H7B ? 0.99(3) no
C8B C9B ? 1.416(3) yes
C8B H8B ? 0.99(2) no
C9B C10B ? 1.422(3) yes
C11B C12B 2_665 1.568(4) yes
C11B H111B ? 1.02(3) no
C11B H112B ? 1.01(3) no
C12B H121B ? 0.97(2) no
C12B H122B ? 1.04(2) no
